data_2022897
loop_
_publ_author_name
'Rajendrakumar, Satyasree'
'Surampudi Venkata Sai Durga, Anuja'
'Balasubramanian, Sridhar'

_publ_section_title
;
 Strategic synthon approach in obtaining cocrystals and cocrystal
 polymorphs of a high-Z&#x2032; system deferiprone -- an anti-thalassemia
 drug
;
_journal_coeditor_code LO5093
_journal_issue 6
_journal_name_full 'Acta Crystallographica Section B Structural Science, Crystal Engineering and Materials'
_journal_page_first 946
_journal_page_last 964
_journal_paper_doi 10.1107/S205252062100980X
_journal_volume 77
_journal_year 2021
_chemical_formula_moiety '2(C7 H9 N O2), C6 H6 O3, 2(H2 O)'
_chemical_formula_sum 'C20 H28 N2 O9'
_chemical_formula_weight 440.44
_chemical_name_common 'Deferiprone Phloroglucinol hydrate (2:1:2)'
_space_group_crystal_system triclinic
_space_group_IT_number 2
_space_group_name_Hall '-P 1'
_space_group_name_H-M_alt 'P -1'
_atom_sites_solution_hydrogens mixed
_audit_creation_method SHELXL-2018/3
_cell_angle_alpha 91.088(8)
_cell_angle_beta 93.874(7)
_cell_angle_gamma 90.209(7)
_cell_formula_units_Z 2
_cell_length_a 7.9892(19)
_cell_length_b 10.197(3)
_cell_length_c 12.876(4)
_cell_measurement_reflns_used 9849
_cell_measurement_temperature 100(2)
_cell_measurement_theta_max 30.54
_cell_measurement_theta_min 2.53
_cell_volume 1046.4(5)
_computing_cell_refinement '<i>SAINT</i> (Bruker, 2016)'
_computing_data_collection '<i>APEX3</i> (Bruker, 2016)'
_computing_data_reduction 'Bruker SAINT'
_computing_molecular_graphics 'DIAMOND (Brandenburg & Putz, 2005)'
_computing_publication_material 'Bruker SHELXTL'
_computing_structure_refinement 'SHELXL-2018/3 (Sheldrick, 2018)'
_computing_structure_solution '<i>SHELXT</i> (Sheldrick, 2015)'
_diffrn_ambient_temperature 100(2)
_diffrn_measured_fraction_theta_full 0.995
_diffrn_measured_fraction_theta_max 0.995
_diffrn_measurement_device_type 'Bruker D8 QUEST PHOTON-100'
_diffrn_measurement_method '\w and \f'
_diffrn_radiation_type MoK\a
_diffrn_radiation_wavelength 0.71073
_diffrn_reflns_av_R_equivalents 0.0567
_diffrn_reflns_av_unetI/netI 0.0477
_diffrn_reflns_Laue_measured_fraction_full 0.995
_diffrn_reflns_Laue_measured_fraction_max 0.995
_diffrn_reflns_limit_h_max 10
_diffrn_reflns_limit_h_min -9
_diffrn_reflns_limit_k_max 13
_diffrn_reflns_limit_k_min -13
_diffrn_reflns_limit_l_max 16
_diffrn_reflns_limit_l_min -16
_diffrn_reflns_number 20542
_diffrn_reflns_point_group_measured_fraction_full 0.995
_diffrn_reflns_point_group_measured_fraction_max 0.995
_diffrn_reflns_theta_full 25.242
_diffrn_reflns_theta_max 26.997
_diffrn_reflns_theta_min 2.527
_diffrn_source microfocus
_exptl_absorpt_coefficient_mu 0.111
_exptl_absorpt_correction_T_max 0.7461
_exptl_absorpt_correction_T_min 0.5383
_exptl_absorpt_correction_type multi-scan
_exptl_absorpt_process_details 'SADABS, Bruker, 2016'
_exptl_crystal_colour colorless
_exptl_crystal_density_diffrn 1.398
_exptl_crystal_description block
_exptl_crystal_F_000 468
_exptl_crystal_size_max 0.320
_exptl_crystal_size_mid 0.260
_exptl_crystal_size_min 0.170
_refine_diff_density_max 0.475
_refine_diff_density_min -0.559
_refine_diff_density_rms 0.100
_refine_ls_extinction_method none
_refine_ls_goodness_of_fit_ref 1.246
_refine_ls_hydrogen_treatment mixed
_refine_ls_matrix_type full
_refine_ls_number_parameters 300
_refine_ls_number_reflns 4542
_refine_ls_number_restraints 0
_refine_ls_restrained_S_all 1.246
_refine_ls_R_factor_all 0.0860
_refine_ls_R_factor_gt 0.0841
_refine_ls_shift/su_max 0.000
_refine_ls_shift/su_mean 0.000
_refine_ls_structure_factor_coef Fsqd
_refine_ls_weighting_details 'w=1/[\s^2^(Fo^2^)+4.4439P] where P=(Fo^2^+2Fc^2^)/3'
_refine_ls_weighting_scheme calc
_refine_ls_wR_factor_gt 0.2036
_refine_ls_wR_factor_ref 0.2045
_reflns_Friedel_coverage 0.000
_reflns_number_gt 4349
_reflns_number_total 4542
_reflns_threshold_expression 'I > 2\s(I)'
_cod_data_source_file lo5093sup1.cif
_cod_data_source_block KA1017_0m_def-phghyd_2_1_2
_cod_database_code 2022897
_shelx_shelxl_version_number 2018/3
_shelx_space_group_comment
;
The symmetry employed for this shelxl refinement is uniquely defined
by the following loop, which should always be used as a source of
symmetry information in preference to the above space-group names.
They are only intended as comments.
;
_shelx_estimated_absorpt_t_min 0.965
_shelx_estimated_absorpt_t_max 0.981

loop_
_space_group_symop_operation_xyz
'x, y, z'
'-x, -y, -z'

loop_
_atom_site_label
_atom_site_type_symbol
_atom_site_fract_x
_atom_site_fract_y
_atom_site_fract_z
_atom_site_U_iso_or_equiv
_atom_site_adp_type
_atom_site_occupancy
_atom_site_site_symmetry_order
_atom_site_calc_flag
_atom_site_refinement_flags_posn
_atom_site_refinement_flags_adp
_atom_site_refinement_flags_occupancy
_atom_site_disorder_assembly
_atom_site_disorder_group
C1A C 0.7653(4) 0.5446(3) 1.2756(2) 0.0103(6) Uani 1 1 d . . . . .
C2A C 0.6792(4) 0.5415(3) 1.1793(2) 0.0106(6) Uani 1 1 d . . . . .
C3A C 0.6705(4) 0.6539(3) 1.1136(3) 0.0118(6) Uani 1 1 d . . . . .
C4A C 0.7611(4) 0.7654(3) 1.1533(3) 0.0159(7) Uani 1 1 d . . . . .
H4A H 0.762921 0.842147 1.112628 0.019 Uiso 1 1 calc R U . . .
C5A C 0.8460(4) 0.7648(3) 1.2490(3) 0.0158(7) Uani 1 1 d . . . . .
H5A H 0.905462 0.841341 1.273594 0.019 Uiso 1 1 calc R U . . .
C6A C 0.9337(4) 0.6654(4) 1.4150(3) 0.0175(7) Uani 1 1 d . . . . .
H6A H 1.013010 0.592687 1.423615 0.026 Uiso 1 1 calc R U . . .
H6B H 0.850697 0.659934 1.467449 0.026 Uiso 1 1 calc R U . . .
H6C H 0.994574 0.748908 1.423700 0.026 Uiso 1 1 calc R U . . .
C7A C 0.7710(5) 0.4277(3) 1.3451(3) 0.0163(7) Uani 1 1 d . . . . .
H7A H 0.697749 0.358410 1.313651 0.024 Uiso 1 1 calc R U . . .
H7B H 0.732598 0.453297 1.413248 0.024 Uiso 1 1 calc R U . . .
H7C H 0.886330 0.395327 1.353705 0.024 Uiso 1 1 calc R U . . .
N1A N 0.8474(3) 0.6573(3) 1.3097(2) 0.0129(6) Uani 1 1 d . . . . .
O1A O 0.5992(3) 0.4286(2) 1.14639(19) 0.0139(5) Uani 1 1 d . . . . .
O2A O 0.5843(3) 0.6491(2) 1.02570(18) 0.0149(5) Uani 1 1 d . . . . .
H1OA H 0.551(7) 0.439(5) 1.084(4) 0.044(15) Uiso 1 1 d . . . . .
C1B C 0.2381(4) 0.5294(3) 0.2286(3) 0.0153(7) Uani 1 1 d . . . . .
C2B C 0.3228(5) 0.5350(3) 0.3240(3) 0.0167(7) Uani 1 1 d . . . . .
C3B C 0.4026(4) 0.6531(3) 0.3660(3) 0.0154(7) Uani 1 1 d . . . . .
C4B C 0.3821(4) 0.7644(3) 0.3016(3) 0.0164(7) Uani 1 1 d . . . . .
H4B H 0.428248 0.846557 0.325218 0.020 Uiso 1 1 calc R U . . .
C5B C 0.2969(5) 0.7547(3) 0.2065(3) 0.0168(7) Uani 1 1 d . . . . .
H5B H 0.286583 0.830421 0.164751 0.020 Uiso 1 1 calc R U . . .
C6B C 0.1424(5) 0.6351(4) 0.0642(3) 0.0204(7) Uani 1 1 d . . . . .
H6D H 0.144101 0.722251 0.033457 0.031 Uiso 1 1 calc R U . . .
H6E H 0.026000 0.606206 0.068303 0.031 Uiso 1 1 calc R U . . .
H6F H 0.201202 0.572865 0.020752 0.031 Uiso 1 1 calc R U . . .
C7B C 0.1576(5) 0.4051(3) 0.1844(3) 0.0205(7) Uani 1 1 d . . . . .
H7D H 0.038753 0.421044 0.164962 0.031 Uiso 1 1 calc R U . . .
H7E H 0.167422 0.336550 0.236714 0.031 Uiso 1 1 calc R U . . .
H7F H 0.214041 0.376744 0.122612 0.031 Uiso 1 1 calc R U . . .
N1B N 0.2267(4) 0.6412(3) 0.1696(2) 0.0149(6) Uani 1 1 d . . . . .
O1B O 0.3299(4) 0.4240(2) 0.3812(2) 0.0216(6) Uani 1 1 d . . . . .
H1OB H 0.402(6) 0.433(4) 0.434(3) 0.015(10) Uiso 1 1 d . . . . .
O2B O 0.4837(3) 0.6542(2) 0.45484(19) 0.0194(5) Uani 1 1 d . . . . .
C8 C 0.0720(4) 0.8999(3) 0.6541(2) 0.0101(6) Uani 1 1 d . . . . .
C9 C -0.1014(4) 0.9102(3) 0.6534(2) 0.0111(6) Uani 1 1 d . . . . .
H9 H -0.168462 0.911490 0.589668 0.013 Uiso 1 1 calc R U . . .
C10 C -0.1745(4) 0.9187(3) 0.7484(2) 0.0075(6) Uani 1 1 d . . . . .
C11 C -0.0789(4) 0.9219(3) 0.8429(2) 0.0100(6) Uani 1 1 d . . . . .
H11 H -0.130662 0.931263 0.906883 0.012 Uiso 1 1 calc R U . . .
C12 C 0.0949(4) 0.9109(3) 0.8411(2) 0.0094(6) Uani 1 1 d . . . . .
C13 C 0.1722(4) 0.8992(3) 0.7472(2) 0.0099(6) Uani 1 1 d . . . . .
H13 H 0.290568 0.890981 0.746785 0.012 Uiso 1 1 calc R U . . .
O3 O 0.1396(3) 0.8906(3) 0.56004(18) 0.0190(6) Uani 1 1 d . . . . .
H3O H 0.249(7) 0.890(5) 0.569(4) 0.035(14) Uiso 1 1 d . . . . .
O4 O -0.3468(3) 0.9221(2) 0.74928(17) 0.0112(5) Uani 1 1 d . . . . .
H4O H -0.383223 0.933341 0.687952 0.017 Uiso 1 1 d R U . . .
O5 O 0.1849(3) 0.9122(2) 0.93497(18) 0.0136(5) Uani 1 1 d . . . . .
H5O H 0.283(8) 0.911(6) 0.930(5) 0.056(19) Uiso 1 1 d . . . . .
O1W O 0.4799(3) 0.8860(2) 0.55806(18) 0.0127(5) Uani 1 1 d . . . . .
H1W H 0.491418 0.813132 0.524821 0.019 Uiso 1 1 d R U . . .
H2W H 0.535172 0.877486 0.625250 0.019 Uiso 0.5 1 d R U P . .
H2WD H 0.492888 0.952574 0.520027 0.019 Uiso 0.5 1 d R U P . .
O2W O 0.5173(3) 0.8819(2) 0.93695(17) 0.0136(5) Uani 1 1 d . . . . .
H3W H 0.541136 0.810013 0.966539 0.020 Uiso 1 1 d R U . . .
H4W H 0.558828 0.894838 0.873059 0.020 Uiso 1 1 d R U . . .

loop_
_atom_site_aniso_label
_atom_site_aniso_U_11
_atom_site_aniso_U_22
_atom_site_aniso_U_33
_atom_site_aniso_U_23
_atom_site_aniso_U_13
_atom_site_aniso_U_12
C1A 0.0099(14) 0.0059(14) 0.0152(15) -0.0002(11) 0.0001(11) -0.0021(11)
C2A 0.0071(14) 0.0098(14) 0.0148(15) -0.0014(11) 0.0004(11) -0.0014(11)
C3A 0.0102(14) 0.0099(15) 0.0155(15) 0.0005(12) 0.0019(12) 0.0007(11)
C4A 0.0151(16) 0.0096(15) 0.0230(17) 0.0046(13) -0.0011(13) -0.0018(12)
C5A 0.0121(15) 0.0107(15) 0.0242(17) 0.0010(13) -0.0010(13) -0.0028(12)
C6A 0.0140(16) 0.0190(17) 0.0181(17) -0.0029(13) -0.0080(13) -0.0020(13)
C7A 0.0216(17) 0.0122(15) 0.0147(15) 0.0022(12) -0.0026(13) 0.0002(13)
N1A 0.0107(13) 0.0114(13) 0.0159(13) -0.0016(10) -0.0030(10) -0.0008(10)
O1A 0.0184(12) 0.0080(11) 0.0145(11) 0.0003(9) -0.0046(9) -0.0041(9)
O2A 0.0169(12) 0.0123(11) 0.0148(11) 0.0025(9) -0.0040(9) -0.0003(9)
C1B 0.0192(17) 0.0098(15) 0.0181(16) 0.0044(12) 0.0087(13) 0.0060(12)
C2B 0.0231(18) 0.0132(16) 0.0149(15) 0.0059(12) 0.0075(13) 0.0084(13)
C3B 0.0204(17) 0.0123(16) 0.0141(15) 0.0019(12) 0.0052(13) 0.0078(13)
C4B 0.0223(17) 0.0102(15) 0.0173(16) 0.0036(12) 0.0036(13) 0.0030(13)
C5B 0.0234(18) 0.0086(15) 0.0192(16) 0.0051(12) 0.0052(14) 0.0047(13)
C6B 0.0283(19) 0.0182(17) 0.0155(16) 0.0062(13) 0.0046(14) 0.0072(14)
C7B 0.0289(19) 0.0145(17) 0.0184(17) 0.0026(13) 0.0036(14) 0.0027(14)
N1B 0.0192(14) 0.0140(14) 0.0119(13) 0.0045(11) 0.0026(11) 0.0058(11)
O1B 0.0349(16) 0.0105(12) 0.0191(13) 0.0063(10) -0.0033(11) -0.0005(10)
O2B 0.0287(14) 0.0146(12) 0.0147(12) 0.0026(9) -0.0014(10) 0.0082(10)
C8 0.0135(15) 0.0088(14) 0.0081(14) -0.0019(11) 0.0011(11) -0.0015(11)
C9 0.0097(14) 0.0122(15) 0.0110(14) 0.0018(11) -0.0016(11) 0.0006(11)
C10 0.0062(13) 0.0024(12) 0.0137(14) 0.0002(10) 0.0005(11) -0.0023(10)
C11 0.0117(15) 0.0078(14) 0.0108(14) 0.0000(11) 0.0023(11) -0.0016(11)
C12 0.0116(14) 0.0057(13) 0.0108(14) 0.0019(11) -0.0007(11) -0.0013(11)
C13 0.0074(14) 0.0103(14) 0.0119(14) -0.0008(11) -0.0009(11) 0.0010(11)
O3 0.0092(12) 0.0377(15) 0.0102(11) -0.0033(10) 0.0017(9) -0.0008(10)
O4 0.0064(10) 0.0152(11) 0.0118(10) 0.0013(8) -0.0013(8) 0.0001(8)
O5 0.0102(12) 0.0183(12) 0.0118(11) 0.0009(9) -0.0025(9) -0.0017(9)
O1W 0.0121(11) 0.0101(11) 0.0159(11) 0.0017(8) 0.0003(9) 0.0001(8)
O2W 0.0177(12) 0.0099(11) 0.0125(11) 0.0029(8) -0.0038(9) 0.0008(9)

loop_
_atom_type_symbol
_atom_type_description
_atom_type_scat_dispersion_real
_atom_type_scat_dispersion_imag
_atom_type_scat_source
C C 0.0033 0.0016 'International Tables Vol C Tables 4.2.6.8 and 6.1.1.4'
H H 0.0000 0.0000 'International Tables Vol C Tables 4.2.6.8 and 6.1.1.4'
N N 0.0061 0.0033 'International Tables Vol C Tables 4.2.6.8 and 6.1.1.4'
O O 0.0106 0.0060 'International Tables Vol C Tables 4.2.6.8 and 6.1.1.4'

loop_
_geom_angle_atom_site_label_1
_geom_angle_atom_site_label_2
_geom_angle_atom_site_label_3
_geom_angle
_geom_angle_site_symmetry_1
_geom_angle_site_symmetry_3
_geom_angle_publ_flag
N1A C1A C2A 119.4(3) . . ?
N1A C1A C7A 118.9(3) . . ?
C2A C1A C7A 121.7(3) . . ?
O1A C2A C1A 118.7(3) . . ?
O1A C2A C3A 119.5(3) . . ?
C1A C2A C3A 121.8(3) . . ?
O2A C3A C4A 124.3(3) . . ?
O2A C3A C2A 120.3(3) . . ?
C4A C3A C2A 115.4(3) . . ?
C5A C4A C3A 121.2(3) . . ?
C5A C4A H4A 119.4 . . ?
C3A C4A H4A 119.4 . . ?
N1A C5A C4A 121.5(3) . . ?
N1A C5A H5A 119.3 . . ?
C4A C5A H5A 119.3 . . ?
N1A C6A H6A 109.5 . . ?
N1A C6A H6B 109.5 . . ?
H6A C6A H6B 109.5 . . ?
N1A C6A H6C 109.5 . . ?
H6A C6A H6C 109.5 . . ?
H6B C6A H6C 109.5 . . ?
C1A C7A H7A 109.5 . . ?
C1A C7A H7B 109.5 . . ?
H7A C7A H7B 109.5 . . ?
C1A C7A H7C 109.5 . . ?
H7A C7A H7C 109.5 . . ?
H7B C7A H7C 109.5 . . ?
C5A N1A C1A 120.6(3) . . ?
C5A N1A C6A 118.8(3) . . ?
C1A N1A C6A 120.5(3) . . ?
C2A O1A H1OA 109(4) . . ?
C2B C1B N1B 119.2(3) . . ?
C2B C1B C7B 122.3(3) . . ?
N1B C1B C7B 118.6(3) . . ?
O1B C2B C1B 117.9(3) . . ?
O1B C2B C3B 119.5(3) . . ?
C1B C2B C3B 122.5(3) . . ?
O2B C3B C4B 124.2(3) . . ?
O2B C3B C2B 120.9(3) . . ?
C4B C3B C2B 114.9(3) . . ?
C5B C4B C3B 120.7(3) . . ?
C5B C4B H4B 119.6 . . ?
C3B C4B H4B 119.6 . . ?
N1B C5B C4B 122.2(3) . . ?
N1B C5B H5B 118.9 . . ?
C4B C5B H5B 118.9 . . ?
N1B C6B H6D 109.5 . . ?
N1B C6B H6E 109.5 . . ?
H6D C6B H6E 109.5 . . ?
N1B C6B H6F 109.5 . . ?
H6D C6B H6F 109.5 . . ?
H6E C6B H6F 109.5 . . ?
C1B C7B H7D 109.5 . . ?
C1B C7B H7E 109.5 . . ?
H7D C7B H7E 109.5 . . ?
C1B C7B H7F 109.5 . . ?
H7D C7B H7F 109.5 . . ?
H7E C7B H7F 109.5 . . ?
C5B N1B C1B 120.4(3) . . ?
C5B N1B C6B 119.8(3) . . ?
C1B N1B C6B 119.8(3) . . ?
C2B O1B H1OB 110(3) . . ?
O3 C8 C9 117.0(3) . . ?
O3 C8 C13 121.6(3) . . ?
C9 C8 C13 121.4(3) . . ?
C8 C9 C10 118.4(3) . . ?
C8 C9 H9 120.8 . . ?
C10 C9 H9 120.8 . . ?
O4 C10 C11 118.8(3) . . ?
O4 C10 C9 119.1(3) . . ?
C11 C10 C9 122.0(3) . . ?
C10 C11 C12 118.2(3) . . ?
C10 C11 H11 120.9 . . ?
C12 C11 H11 120.9 . . ?
O5 C12 C11 116.9(3) . . ?
O5 C12 C13 121.9(3) . . ?
C11 C12 C13 121.3(3) . . ?
C8 C13 C12 118.6(3) . . ?
C8 C13 H13 120.7 . . ?
C12 C13 H13 120.7 . . ?
C8 O3 H3O 110(3) . . ?
C10 O4 H4O 106.4 . . ?
C12 O5 H5O 113(4) . . ?
H1W O1W H2W 107.5 . . ?
H1W O1W H2WD 112.5 . . ?
H2W O1W H2WD 122.9 . . ?
H3W O2W H4W 117.2 . . ?

loop_
_geom_bond_atom_site_label_1
_geom_bond_atom_site_label_2
_geom_bond_distance
_geom_bond_site_symmetry_2
_geom_bond_publ_flag
C1A N1A 1.371(4) . ?
C1A C2A 1.377(4) . ?
C1A C7A 1.503(4) . ?
C2A O1A 1.361(4) . ?
C2A C3A 1.437(4) . ?
C3A O2A 1.285(4) . ?
C3A C4A 1.414(5) . ?
C4A C5A 1.366(5) . ?
C4A H4A 0.9500 . ?
C5A N1A 1.359(4) . ?
C5A H5A 0.9500 . ?
C6A N1A 1.480(4) . ?
C6A H6A 0.9800 . ?
C6A H6B 0.9800 . ?
C6A H6C 0.9800 . ?
C7A H7A 0.9800 . ?
C7A H7B 0.9800 . ?
C7A H7C 0.9800 . ?
O1A H1OA 0.87(6) . ?
C1B C2B 1.362(5) . ?
C1B N1B 1.381(4) . ?
C1B C7B 1.504(5) . ?
C2B O1B 1.362(4) . ?
C2B C3B 1.439(5) . ?
C3B O2B 1.276(4) . ?
C3B C4B 1.422(4) . ?
C4B C5B 1.362(5) . ?
C4B H4B 0.9500 . ?
C5B N1B 1.349(5) . ?
C5B H5B 0.9500 . ?
C6B N1B 1.474(4) . ?
C6B H6D 0.9800 . ?
C6B H6E 0.9800 . ?
C6B H6F 0.9800 . ?
C7B H7D 0.9800 . ?
C7B H7E 0.9800 . ?
C7B H7F 0.9800 . ?
O1B H1OB 0.86(4) . ?
C8 O3 1.362(4) . ?
C8 C9 1.389(4) . ?
C8 C13 1.396(4) . ?
C9 C10 1.392(4) . ?
C9 H9 0.9500 . ?
C10 O4 1.379(4) . ?
C10 C11 1.391(4) . ?
C11 C12 1.395(4) . ?
C11 H11 0.9500 . ?
C12 O5 1.364(4) . ?
C12 C13 1.397(4) . ?
C13 H13 0.9500 . ?
O3 H3O 0.87(6) . ?
O4 H4O 0.8330 . ?
O5 H5O 0.79(7) . ?
O1W H1W 0.8584 . ?
O1W H2W 0.9500 . ?
O1W H2WD 0.8550 . ?
O2W H3W 0.8487 . ?
O2W H4W 0.9192 . ?

loop_
_geom_hbond_atom_site_label_D
_geom_hbond_atom_site_label_H
_geom_hbond_atom_site_label_A
_geom_hbond_distance_DH
_geom_hbond_distance_HA
_geom_hbond_distance_DA
_geom_hbond_angle_DHA
_geom_hbond_site_symmetry_A
_geom_hbond_publ_flag
O1A H1OA O2A 0.87(6) 2.30(6) 2.756(3) 113(4) . yes
O1A H1OA O2A 0.87(6) 1.93(6) 2.678(3) 143(5) 2_667 yes
O1B H1OB O2B 0.86(4) 1.89(4) 2.638(4) 145(4) 2_666 yes
O3 H3O O1W 0.87(6) 1.86(6) 2.721(3) 168(5) . yes
O4 H4O O1W 0.83 1.99 2.760(3) 154.1 1_455 yes
O5 H5O O2W 0.79(7) 1.90(7) 2.673(3) 168(6) . yes
O1W H1W O2B 0.86 1.84 2.690(3) 171.8 . yes
O1W H2W O4 0.95 1.85 2.760(3) 160.1 1_655 yes
O1W H2WD O1W 0.85 1.96 2.818(5) 175.7 2_676 yes
O2W H3W O2A 0.85 1.85 2.693(3) 176.8 . yes
O2W H4W O4 0.92 1.83 2.752(3) 176.8 1_655 yes

loop_
_geom_torsion_atom_site_label_1
_geom_torsion_atom_site_label_2
_geom_torsion_atom_site_label_3
_geom_torsion_atom_site_label_4
_geom_torsion
_geom_torsion_site_symmetry_1
_geom_torsion_site_symmetry_2
_geom_torsion_site_symmetry_3
_geom_torsion_site_symmetry_4
_geom_torsion_publ_flag
N1A C1A C2A O1A 179.7(3) . . . . ?
C7A C1A C2A O1A -0.8(5) . . . . ?
N1A C1A C2A C3A -0.9(5) . . . . ?
C7A C1A C2A C3A 178.6(3) . . . . ?
O1A C2A C3A O2A 1.8(5) . . . . ?
C1A C2A C3A O2A -177.6(3) . . . . ?
O1A C2A C3A C4A -178.4(3) . . . . ?
C1A C2A C3A C4A 2.1(5) . . . . ?
O2A C3A C4A C5A 178.0(3) . . . . ?
C2A C3A C4A C5A -1.8(5) . . . . ?
C3A C4A C5A N1A 0.2(5) . . . . ?
C4A C5A N1A C1A 1.2(5) . . . . ?
C4A C5A N1A C6A -176.6(3) . . . . ?
C2A C1A N1A C5A -0.8(5) . . . . ?
C7A C1A N1A C5A 179.6(3) . . . . ?
C2A C1A N1A C6A 176.9(3) . . . . ?
C7A C1A N1A C6A -2.6(4) . . . . ?
N1B C1B C2B O1B 179.1(3) . . . . ?
C7B C1B C2B O1B -1.6(5) . . . . ?
N1B C1B C2B C3B -0.5(5) . . . . ?
C7B C1B C2B C3B 178.9(3) . . . . ?
O1B C2B C3B O2B 1.9(5) . . . . ?
C1B C2B C3B O2B -178.6(3) . . . . ?
O1B C2B C3B C4B -177.7(3) . . . . ?
C1B C2B C3B C4B 1.8(5) . . . . ?
O2B C3B C4B C5B 178.4(3) . . . . ?
C2B C3B C4B C5B -2.0(5) . . . . ?
C3B C4B C5B N1B 0.9(5) . . . . ?
C4B C5B N1B C1B 0.6(5) . . . . ?
C4B C5B N1B C6B -177.3(3) . . . . ?
C2B C1B N1B C5B -0.8(5) . . . . ?
C7B C1B N1B C5B 179.9(3) . . . . ?
C2B C1B N1B C6B 177.1(3) . . . . ?
C7B C1B N1B C6B -2.3(5) . . . . ?
O3 C8 C9 C10 179.4(3) . . . . ?
C13 C8 C9 C10 -0.6(5) . . . . ?
C8 C9 C10 O4 -176.7(3) . . . . ?
C8 C9 C10 C11 2.4(5) . . . . ?
O4 C10 C11 C12 176.4(3) . . . . ?
C9 C10 C11 C12 -2.6(4) . . . . ?
C10 C11 C12 O5 -179.0(3) . . . . ?
C10 C11 C12 C13 1.1(4) . . . . ?
O3 C8 C13 C12 179.2(3) . . . . ?
C9 C8 C13 C12 -0.8(5) . . . . ?
O5 C12 C13 C8 -179.3(3) . . . . ?
C11 C12 C13 C8 0.6(4) . . . . ?

_cod_database_fobs_code 2022897
